data_4061659
_journal_name_full Organometallics
_journal_paper_doi 10.1021/om050484d
_journal_year 2005
_chemical_formula_moiety 'C30 H29 Au Mo N O3 P'
_chemical_formula_sum 'C30 H29 Au Mo N O3 P'
_chemical_formula_weight 775.42
_space_group_IT_number 14
_symmetry_cell_setting monoclinic
_symmetry_space_group_name_Hall '-P 2ybc'
_symmetry_space_group_name_H-M 'P 1 21/c 1'
_cell_angle_alpha 90.00
_cell_angle_beta 109.127(2)
_cell_angle_gamma 90.00
_cell_formula_units_Z 4
_cell_length_a 11.8991(16)
_cell_length_b 18.567(3)
_cell_length_c 13.8647(19)
_cell_measurement_temperature 173(2)
_cell_volume 2894.1(7)
_diffrn_ambient_temperature 173(2)
_exptl_crystal_density_diffrn 1.780
_cod_depositor_comments
;
The following automatic conversions were performed:
'_symmetry_cell_setting' value 'Monoclinic' changed to 'monoclinic'
according to '/home/saulius/struct/CIF-dictionaries/cif_core.dic'
dictionary named 'cif_core.dic' version 2.4.1 from 2010-06-29.

Automatic conversion script
Id: cif_fix_enum 1527 2010-12-29 10:47:43Z saulius 
;
_cod_original_sg_symbol_H-M 'P 21/c'
_cod_database_code 4061659

loop_
_symmetry_equiv_pos_as_xyz
'x, y, z'
'-x, y+1/2, -z+1/2'
'-x, -y, -z'
'x, -y-1/2, z-1/2'

loop_
_atom_site_label
_atom_site_type_symbol
_atom_site_fract_x
_atom_site_fract_y
_atom_site_fract_z
_atom_site_U_iso_or_equiv
_atom_site_adp_type
_atom_site_occupancy
_atom_site_symmetry_multiplicity
_atom_site_calc_flag
_atom_site_refinement_flags
_atom_site_disorder_assembly
_atom_site_disorder_group
Mo1 Mo 0.67350(4) 0.61791(3) 0.42170(4) 0.02219(14) Uani 1 1 d . . .
C1 C 0.5449(5) 0.7033(4) 0.3173(5) 0.0332(17) Uani 1 1 d . . .
C2 C 0.6166(5) 0.6756(3) 0.2610(4) 0.0306(18) Uani 1 1 d . . .
H2A H 0.6715 0.7024 0.2388 0.037 Uiso 1 1 calc R . .
C3 C 0.5922(6) 0.6020(4) 0.2441(5) 0.0385(19) Uani 1 1 d . . .
H3A H 0.6275 0.5701 0.2087 0.046 Uiso 1 1 calc R . .
C4 C 0.5067(6) 0.5843(4) 0.2887(6) 0.053(2) Uani 1 1 d . . .
H4A H 0.4736 0.5378 0.2885 0.064 Uiso 1 1 calc R . .
C5 C 0.4778(6) 0.6444(4) 0.3331(6) 0.046(2) Uani 1 1 d . . .
H5A H 0.4218 0.6461 0.3687 0.056 Uiso 1 1 calc R . .
C6 C 0.5344(6) 0.7818(4) 0.3447(6) 0.052(2) Uani 1 1 d . . .
H6A H 0.5206 0.7836 0.4113 0.062 Uiso 1 1 calc R . .
H6B H 0.4634 0.8027 0.2930 0.062 Uiso 1 1 calc R . .
C7 C 0.6422(6) 0.8293(4) 0.3513(6) 0.052(2) Uani 1 1 d . . .
H7A H 0.7091 0.8150 0.4125 0.063 Uiso 1 1 calc R . .
H7B H 0.6667 0.8198 0.2908 0.063 Uiso 1 1 calc R . .
N1 N 0.6215(6) 0.9060(4) 0.3567(5) 0.062(2) Uani 1 1 d . . .
C8 C 0.7209(7) 0.9462(4) 0.3510(7) 0.080(3) Uani 1 1 d . . .
H8A H 0.7045 0.9978 0.3532 0.120 Uiso 1 1 calc R . .
H8B H 0.7353 0.9349 0.2870 0.120 Uiso 1 1 calc R . .
H8C H 0.7914 0.9336 0.4089 0.120 Uiso 1 1 calc R . .
C9 C 0.5992(9) 0.9243(5) 0.4509(7) 0.105(4) Uani 1 1 d . . .
H9A H 0.5248 0.9019 0.4511 0.158 Uiso 1 1 calc R . .
H9B H 0.5929 0.9768 0.4556 0.158 Uiso 1 1 calc R . .
H9C H 0.6650 0.9068 0.5094 0.158 Uiso 1 1 calc R . .
C10 C 0.8144(5) 0.5609(3) 0.4322(5) 0.0292(16) Uani 1 1 d . . .
O1 O 0.8870(4) 0.5188(2) 0.4291(4) 0.0430(13) Uani 1 1 d . . .
C11 C 0.6509(5) 0.5456(4) 0.5154(5) 0.0315(18) Uani 1 1 d . . .
O2 O 0.6386(4) 0.5026(2) 0.5729(4) 0.0443(13) Uani 1 1 d . . .
C12 C 0.7106(5) 0.6774(3) 0.5438(5) 0.0270(17) Uani 1 1 d . . .
O3 O 0.7156(4) 0.7118(2) 0.6144(4) 0.0431(14) Uani 1 1 d . . .
Au1 Au 0.88433(2) 0.689847(12) 0.478553(19) 0.02093(6) Uani 1 1 d . . .
P1 P 1.04467(13) 0.76512(8) 0.52881(12) 0.0198(4) Uani 1 1 d . . .
C13 C 1.0395(5) 0.8352(3) 0.4382(5) 0.0242(16) Uani 1 1 d . . .
C14 C 0.9963(6) 0.8180(4) 0.3337(5) 0.0337(18) Uani 1 1 d . . .
H14A H 0.9687 0.7705 0.3137 0.040 Uiso 1 1 calc R . .
C15 C 0.9932(6) 0.8677(3) 0.2605(5) 0.0359(18) Uani 1 1 d . . .
H15A H 0.9638 0.8546 0.1905 0.043 Uiso 1 1 calc R . .
C16 C 1.0326(6) 0.9373(3) 0.2880(6) 0.049(2) Uani 1 1 d . . .
H16A H 1.0320 0.9721 0.2377 0.059 Uiso 1 1 calc R . .
C17 C 1.0728(7) 0.9548(4) 0.3901(6) 0.054(2) Uani 1 1 d . . .
H17A H 1.0981 1.0027 0.4096 0.065 Uiso 1 1 calc R . .
C18 C 1.0775(6) 0.9046(3) 0.4654(5) 0.0390(19) Uani 1 1 d . . .
H18A H 1.1067 0.9180 0.5354 0.047 Uiso 1 1 calc R . .
C19 C 1.1890(5) 0.7231(3) 0.5535(4) 0.0198(14) Uani 1 1 d . . .
C20 C 1.2045(5) 0.6534(3) 0.5873(5) 0.0254(16) Uani 1 1 d . . .
H20A H 1.1395 0.6281 0.5967 0.030 Uiso 1 1 calc R . .
C21 C 1.3137(5) 0.6189(3) 0.6081(5) 0.0358(18) Uani 1 1 d . . .
H21A H 1.3232 0.5705 0.6313 0.043 Uiso 1 1 calc R . .
C22 C 1.4072(5) 0.6556(4) 0.5947(5) 0.0325(17) Uani 1 1 d . . .
H22A H 1.4820 0.6323 0.6091 0.039 Uiso 1 1 calc R . .
C23 C 1.3949(5) 0.7260(4) 0.5607(5) 0.0361(18) Uani 1 1 d . . .
H23A H 1.4602 0.7511 0.5513 0.043 Uiso 1 1 calc R . .
C24 C 1.2850(5) 0.7595(3) 0.5405(4) 0.0296(16) Uani 1 1 d . . .
H24A H 1.2755 0.8080 0.5175 0.036 Uiso 1 1 calc R . .
C25 C 1.0507(5) 0.8119(3) 0.6449(4) 0.0195(14) Uani 1 1 d . . .
C26 C 0.9471(5) 0.8352(3) 0.6575(4) 0.0193(15) Uani 1 1 d . . .
H26A H 0.8740 0.8257 0.6050 0.023 Uiso 1 1 calc R . .
C27 C 0.9447(5) 0.8715(3) 0.7421(5) 0.0252(16) Uani 1 1 d . . .
H27A H 0.8711 0.8866 0.7482 0.030 Uiso 1 1 calc R . .
C28 C 1.0500(5) 0.8860(3) 0.8189(5) 0.0265(16) Uani 1 1 d . . .
H28A H 1.0492 0.9117 0.8780 0.032 Uiso 1 1 calc R . .
C29 C 1.1568(5) 0.8632(3) 0.8100(5) 0.0327(17) Uani 1 1 d . . .
H29A H 1.2297 0.8724 0.8628 0.039 Uiso 1 1 calc R . .
C30 C 1.1554(5) 0.8269(3) 0.7230(5) 0.0270(17) Uani 1 1 d . . .
H30A H 1.2287 0.8116 0.7163 0.032 Uiso 1 1 calc R . .

loop_
_atom_site_aniso_label
_atom_site_aniso_U_11
_atom_site_aniso_U_22
_atom_site_aniso_U_33
_atom_site_aniso_U_23
_atom_site_aniso_U_13
_atom_site_aniso_U_12
Mo1 0.0170(3) 0.0285(3) 0.0206(3) 0.0018(3) 0.0054(3) -0.0047(3)
C1 0.026(4) 0.046(5) 0.023(4) 0.007(4) 0.002(3) 0.009(4)
C2 0.026(4) 0.042(5) 0.022(4) 0.015(3) 0.005(3) 0.000(4)
C3 0.041(5) 0.052(5) 0.021(4) -0.006(4) 0.007(4) -0.010(4)
C4 0.042(5) 0.069(6) 0.033(5) 0.004(5) -0.009(4) -0.027(5)
C5 0.018(4) 0.077(6) 0.039(5) 0.023(5) 0.003(4) 0.002(4)
C6 0.052(5) 0.064(5) 0.046(5) 0.021(4) 0.025(4) 0.030(4)
C7 0.061(6) 0.051(6) 0.043(5) 0.002(4) 0.015(4) 0.023(4)
N1 0.072(5) 0.044(5) 0.057(5) -0.002(4) 0.003(4) 0.028(4)
C8 0.083(7) 0.045(6) 0.076(7) 0.000(5) -0.024(6) 0.004(5)
C9 0.136(10) 0.091(8) 0.094(9) -0.041(7) 0.046(8) 0.033(7)
C10 0.027(4) 0.033(4) 0.030(4) -0.007(3) 0.012(3) -0.011(3)
O1 0.034(3) 0.034(3) 0.066(4) 0.000(3) 0.024(3) -0.002(2)
C11 0.018(4) 0.039(5) 0.036(5) -0.005(4) 0.006(4) -0.006(3)
O2 0.051(3) 0.041(3) 0.045(3) 0.015(3) 0.022(3) -0.005(3)
C12 0.028(4) 0.031(4) 0.025(4) -0.001(3) 0.013(3) -0.001(3)
O3 0.042(3) 0.048(3) 0.048(3) -0.013(3) 0.026(3) -0.004(2)
Au1 0.01786(11) 0.02313(12) 0.02096(13) -0.00070(14) 0.00523(10) -0.00456(14)
P1 0.0195(8) 0.0203(9) 0.0201(9) 0.0000(8) 0.0071(8) -0.0026(7)
C13 0.031(4) 0.019(4) 0.025(4) 0.002(3) 0.012(3) 0.005(3)
C14 0.049(5) 0.028(4) 0.025(4) -0.005(4) 0.014(4) -0.005(4)
C15 0.059(5) 0.034(4) 0.015(4) 0.004(3) 0.013(4) 0.003(4)
C16 0.083(6) 0.031(4) 0.038(5) 0.010(4) 0.026(5) -0.010(4)
C17 0.096(7) 0.024(4) 0.043(5) -0.002(4) 0.022(5) -0.015(4)
C18 0.067(5) 0.032(4) 0.015(4) -0.009(3) 0.009(4) -0.019(4)
C19 0.024(3) 0.021(3) 0.017(4) -0.004(3) 0.010(3) -0.001(3)
C20 0.020(4) 0.025(4) 0.032(4) -0.003(3) 0.010(3) -0.003(3)
C21 0.036(4) 0.030(4) 0.039(5) -0.008(4) 0.009(4) 0.000(3)
C22 0.016(4) 0.046(4) 0.031(4) -0.008(4) 0.002(3) 0.008(3)
C23 0.021(4) 0.052(5) 0.040(5) -0.006(4) 0.017(4) -0.010(4)
C24 0.033(4) 0.029(4) 0.029(4) 0.000(3) 0.013(3) -0.008(3)
C25 0.024(3) 0.018(3) 0.017(3) 0.007(3) 0.007(3) -0.002(3)
C26 0.013(3) 0.025(4) 0.018(4) -0.001(3) 0.002(3) -0.007(3)
C27 0.027(4) 0.022(4) 0.029(4) 0.008(3) 0.012(3) 0.005(3)
C28 0.038(4) 0.023(4) 0.020(4) -0.005(3) 0.012(3) 0.002(3)
C29 0.024(4) 0.046(5) 0.023(4) -0.013(4) 0.000(3) -0.004(3)
C30 0.024(4) 0.034(4) 0.027(4) -0.009(3) 0.013(3) -0.001(3)

loop_
_geom_bond_atom_site_label_1
_geom_bond_atom_site_label_2
_geom_bond_distance
_geom_bond_site_symmetry_2
_geom_bond_publ_flag
Mo1 C11 1.946(7) . ?
Mo1 C10 1.947(6) . ?
Mo1 C12 1.947(7) . ?
Mo1 C5 2.302(6) . ?
Mo1 C4 2.308(7) . ?
Mo1 C3 2.351(6) . ?
Mo1 C1 2.345(6) . ?
Mo1 C2 2.362(6) . ?
Mo1 Au1 2.7208(6) . ?
C1 C5 1.413(8) . ?
C1 C2 1.428(8) . ?
C1 C6 1.522(8) . ?
C2 C3 1.399(8) . ?
C2 H2A 0.9500 . ?
C3 C4 1.392(9) . ?
C3 H3A 0.9500 . ?
C4 C5 1.371(9) . ?
C4 H4A 0.9500 . ?
C5 H5A 0.9500 . ?
C6 C7 1.535(8) . ?
C6 H6A 0.9900 . ?
C6 H6B 0.9900 . ?
C7 N1 1.451(8) . ?
C7 H7A 0.9900 . ?
C7 H7B 0.9900 . ?
N1 C8 1.423(9) . ?
N1 C9 1.455(10) . ?
C8 H8A 0.9800 . ?
C8 H8B 0.9800 . ?
C8 H8C 0.9800 . ?
C9 H9A 0.9800 . ?
C9 H9B 0.9800 . ?
C9 H9C 0.9800 . ?
C10 O1 1.176(6) . ?
C10 Au1 2.547(6) . ?
C11 O2 1.171(7) . ?
C12 O3 1.153(7) . ?
C12 Au1 2.524(6) . ?
Au1 P1 2.2821(15) . ?
P1 C13 1.796(6) . ?
P1 C25 1.810(6) . ?
P1 C19 1.814(6) . ?
C13 C18 1.376(7) . ?
C13 C14 1.406(8) . ?
C14 C15 1.363(8) . ?
C14 H14A 0.9500 . ?
C15 C16 1.384(8) . ?
C15 H15A 0.9500 . ?
C16 C17 1.376(9) . ?
C16 H16A 0.9500 . ?
C17 C18 1.387(8) . ?
C17 H17A 0.9500 . ?
C18 H18A 0.9500 . ?
C19 C20 1.368(7) . ?
C19 C24 1.389(7) . ?
C20 C21 1.391(7) . ?
C20 H20A 0.9500 . ?
C21 C22 1.369(8) . ?
C21 H21A 0.9500 . ?
C22 C23 1.381(8) . ?
C22 H22A 0.9500 . ?
C23 C24 1.391(7) . ?
C23 H23A 0.9500 . ?
C24 H24A 0.9500 . ?
C25 C26 1.371(7) . ?
C25 C30 1.385(7) . ?
C26 C27 1.360(7) . ?
C26 H26A 0.9500 . ?
C27 C28 1.380(7) . ?
C27 H27A 0.9500 . ?
C28 C29 1.383(7) . ?
C28 H28A 0.9500 . ?
C29 C30 1.378(8) . ?
C29 H29A 0.9500 . ?
C30 H30A 0.9500 . ?
